data_4507914
loop_
_publ_author_name
'Hou, Guang-Feng'
'Li, Hong-Xing'
'Li, Wei-Zuo'
'Yan, Peng-Fei'
'Su, Xiao-Hong'
'Li, Guang-Ming'

_publ_section_title
;
 Two Series of Luminescent Flexible Polycarboxylate Lanthanide
 Coordination Complexes with Double Layer and Rectangle Metallomacrocycle
 Structures
;
_journal_issue 8
_journal_name_full 'Crystal Growth &amp; Design'
_journal_page_first 3374
_journal_paper_doi 10.1021/cg400174r
_journal_volume 13
_journal_year 2013
_chemical_formula_moiety 'C12 H22 N O13 Sm'
_chemical_formula_sum 'C12 H22 N O13 Sm'
_chemical_formula_weight 538.66
_chemical_name_systematic
; 
 ? 
;
_space_group_IT_number 2
_symmetry_cell_setting triclinic
_symmetry_space_group_name_Hall '-P 1'
_symmetry_space_group_name_H-M 'P -1'
_atom_sites_solution_hydrogens geom
_atom_sites_solution_primary direct
_atom_sites_solution_secondary difmap
_audit_creation_method SHELXL-97
_cell_angle_alpha 70.28(3)
_cell_angle_beta 72.01(3)
_cell_angle_gamma 67.68(3)
_cell_formula_units_Z 2
_cell_length_a 9.3134(19)
_cell_length_b 9.778(2)
_cell_length_c 11.839(2)
_cell_measurement_reflns_used 8534
_cell_measurement_temperature 293(2)
_cell_measurement_theta_max 27.58
_cell_measurement_theta_min 3.33
_cell_volume 918.4(4)
_computing_cell_refinement 'RAPID-AUTO (Rigaku 1998 <i>RAPID-AUTO</i>)'
_computing_data_collection 'RAPID-AUTO (Rigaku 1998 <i>RAPID-AUTO</i>)'
_computing_data_reduction 'CrystalClear (Rigaku/MSC, 2002)'
_computing_molecular_graphics 'SHELXTL (Sheldrick, 2008)'
_computing_publication_material SHELXL-97
_computing_structure_refinement 'SHELXL-97 (Sheldrick, 2008)'
_computing_structure_solution 'SHELXS-97 (Sheldrick, 2008)'
_diffrn_ambient_temperature 293(2)
_diffrn_measured_fraction_theta_full 0.991
_diffrn_measured_fraction_theta_max 0.991
_diffrn_measurement_device_type 'Rigaku RAXIS-RAPID'
_diffrn_measurement_method '\w scan'
_diffrn_radiation_monochromator graphite
_diffrn_radiation_source 'fine-focus sealed tube'
_diffrn_radiation_type MoK\a
_diffrn_radiation_wavelength 0.71073
_diffrn_reflns_av_R_equivalents 0.0244
_diffrn_reflns_av_sigmaI/netI 0.0310
_diffrn_reflns_limit_h_max 11
_diffrn_reflns_limit_h_min -12
_diffrn_reflns_limit_k_max 12
_diffrn_reflns_limit_k_min -12
_diffrn_reflns_limit_l_max 15
_diffrn_reflns_limit_l_min -15
_diffrn_reflns_number 9039
_diffrn_reflns_theta_full 27.49
_diffrn_reflns_theta_max 27.49
_diffrn_reflns_theta_min 3.33
_diffrn_standards_decay_% 0
_diffrn_standards_interval_count 0
_diffrn_standards_interval_time 0
_diffrn_standards_number 0
_exptl_absorpt_coefficient_mu 3.265
_exptl_absorpt_correction_T_max 0.4981
_exptl_absorpt_correction_T_min 0.4606
_exptl_absorpt_correction_type multi-scan
_exptl_absorpt_process_details 'ABSCOR (Higashi, 1995)'
_exptl_crystal_colour colorless
_exptl_crystal_density_diffrn 1.948
_exptl_crystal_density_method 'not measured'
_exptl_crystal_description block
_exptl_crystal_F_000 534
_exptl_crystal_size_max 0.28
_exptl_crystal_size_mid 0.27
_exptl_crystal_size_min 0.25
_refine_diff_density_max 1.095
_refine_diff_density_min -0.544
_refine_diff_density_rms 0.104
_refine_ls_extinction_method none
_refine_ls_goodness_of_fit_ref 1.052
_refine_ls_hydrogen_treatment constr
_refine_ls_matrix_type full
_refine_ls_number_parameters 244
_refine_ls_number_reflns 4183
_refine_ls_number_restraints 0
_refine_ls_restrained_S_all 1.052
_refine_ls_R_factor_all 0.0267
_refine_ls_R_factor_gt 0.0245
_refine_ls_shift/su_max 0.001
_refine_ls_shift/su_mean 0.000
_refine_ls_structure_factor_coef Fsqd
_refine_ls_weighting_details 'calc w=1/[\s^2^(Fo^2^)+(0.0282P)^2^+1.0583P] where P=(Fo^2^+2Fc^2^)/3'
_refine_ls_weighting_scheme calc
_refine_ls_wR_factor_gt 0.0585
_refine_ls_wR_factor_ref 0.0594
_reflns_number_gt 3924
_reflns_number_total 4183
_reflns_threshold_expression >2sigma(I)
_cod_data_source_file cg400174r_si_002.cif
_cod_data_source_block 3
_cod_original_cell_volume 918.4(3)
_cod_database_code 4507914

loop_
_symmetry_equiv_pos_as_xyz
'x, y, z'
'-x, -y, -z'

loop_
_atom_site_label
_atom_site_type_symbol
_atom_site_fract_x
_atom_site_fract_y
_atom_site_fract_z
_atom_site_U_iso_or_equiv
_atom_site_adp_type
_atom_site_occupancy
_atom_site_symmetry_multiplicity
_atom_site_calc_flag
_atom_site_refinement_flags
C1 C 0.3858(3) 0.6420(3) 0.6100(3) 0.0233(6) Uani 1 1 d .
C2 C 0.2512(4) 0.7559(4) 0.5728(3) 0.0296(7) Uani 1 1 d .
H2 H 0.1517 0.7428 0.6088 0.036 Uiso 1 1 calc R
C3 C 0.2636(4) 0.8885(4) 0.4828(3) 0.0312(7) Uani 1 1 d .
H3 H 0.1729 0.9632 0.4591 0.037 Uiso 1 1 calc R
C4 C 0.4117(4) 0.9094(4) 0.4282(3) 0.0255(6) Uani 1 1 d .
C5 C 0.5455(4) 0.8002(4) 0.4649(3) 0.0268(6) Uani 1 1 d .
H5 H 0.6443 0.8147 0.4288 0.032 Uiso 1 1 calc R
C6 C 0.5335(3) 0.6679(4) 0.5561(3) 0.0247(6) Uani 1 1 d .
H6 H 0.6243 0.5959 0.5817 0.030 Uiso 1 1 calc R
C7 C 0.5597(4) 1.0664(3) 0.2730(3) 0.0263(6) Uani 1 1 d .
H7A H 0.6226 0.9855 0.2316 0.032 Uiso 1 1 calc R
H7B H 0.6169 1.0629 0.3304 0.032 Uiso 1 1 calc R
C8 C 0.5337(4) 1.2200(3) 0.1797(3) 0.0244(6) Uani 1 1 d .
C9 C 0.2295(3) 0.4679(4) 0.7208(3) 0.0263(6) Uani 1 1 d .
H9A H 0.2553 0.3576 0.7476 0.032 Uiso 1 1 calc R
H9B H 0.1955 0.5002 0.6437 0.032 Uiso 1 1 calc R
C10 C 0.0903(3) 0.5358(4) 0.8149(3) 0.0251(6) Uani 1 1 d .
C11 C 0.5176(3) 0.3833(3) 0.7197(3) 0.0234(6) Uani 1 1 d .
H11A H 0.5922 0.3785 0.6419 0.028 Uiso 1 1 calc R
H11B H 0.4934 0.2874 0.7531 0.028 Uiso 1 1 calc R
C12 C 0.5949(3) 0.4016(3) 0.8070(3) 0.0227(6) Uani 1 1 d .
N1 N 0.3728(3) 0.5069(3) 0.6981(2) 0.0239(5) Uani 1 1 d .
O1 O 0.5109(2) 0.4294(3) 0.90842(19) 0.0257(4) Uani 1 1 d .
O2 O 0.7406(2) 0.3862(3) 0.7818(2) 0.0344(5) Uani 1 1 d .
O3 O 0.1055(3) 0.6035(3) 0.8819(2) 0.0304(5) Uani 1 1 d .
O4 O -0.0381(3) 0.5173(3) 0.8193(2) 0.0340(5) Uani 1 1 d .
O5 O 0.4102(3) 1.0447(3) 0.3371(2) 0.0325(5) Uani 1 1 d .
O6 O 0.3957(3) 1.3016(3) 0.1693(2) 0.0298(5) Uani 1 1 d .
O7 O 0.6615(3) 1.2490(3) 0.1191(2) 0.0332(5) Uani 1 1 d .
O8 O 0.7638(3) 0.6956(3) 0.9996(2) 0.0408(6) Uani 1 1 d .
H81 H 0.8525 0.7093 0.9649 0.061 Uiso 1 1 d R
H82 H 0.6897 0.7780 0.9842 0.061 Uiso 1 1 d R
O9 O 0.9577(4) 0.2170(3) 0.9496(3) 0.0534(7) Uani 1 1 d .
H91 H 1.0000 0.1846 0.8852 0.080 Uiso 1 1 d R
H92 H 0.9635 0.1442 1.0137 0.080 Uiso 1 1 d R
O10 O 0.9693(5) 0.7667(5) 0.3462(4) 0.0854(13) Uani 1 1 d .
H101 H 1.0421 0.6880 0.3289 0.128 Uiso 1 1 d R
H102 H 0.9323 0.7604 0.4220 0.128 Uiso 1 1 d R
O11 O 0.1316(4) 0.2942(4) 0.4048(3) 0.0629(9) Uani 1 1 d .
H111 H 0.2226 0.2551 0.3652 0.094 Uiso 1 1 d R
H112 H 0.0833 0.3761 0.3597 0.094 Uiso 1 1 d R
O12 O 0.0207(7) 0.9671(6) 0.8063(5) 0.138(3) Uani 1 1 d .
H122 H 0.0658 1.0252 0.7481 0.208 Uiso 1 1 d R
H121 H -0.0658 0.9758 0.7926 0.208 Uiso 1 1 d R
O13 O 0.451(3) -0.014(3) 0.047(2) 0.185(12) Uiso 0.371(13) 1 d P
O13' O 0.2978(10) 0.0046(10) 0.1524(8) 0.100(3) Uiso 0.629(13) 1 d P
Sm1 Sm 0.735290(15) 0.464375(17) 0.969090(13) 0.02068(6) Uani 1 1 d .

loop_
_atom_site_aniso_label
_atom_site_aniso_U_11
_atom_site_aniso_U_22
_atom_site_aniso_U_33
_atom_site_aniso_U_23
_atom_site_aniso_U_13
_atom_site_aniso_U_12
C1 0.0225(13) 0.0274(14) 0.0205(13) -0.0026(11) -0.0032(11) -0.0123(12)
C2 0.0188(13) 0.0342(17) 0.0304(16) 0.0003(13) -0.0028(12) -0.0114(12)
C3 0.0226(14) 0.0307(16) 0.0319(16) 0.0014(13) -0.0059(13) -0.0071(13)
C4 0.0255(14) 0.0264(15) 0.0223(14) 0.0000(11) -0.0033(11) -0.0121(12)
C5 0.0211(13) 0.0318(16) 0.0264(15) -0.0022(12) -0.0023(11) -0.0135(12)
C6 0.0192(13) 0.0283(15) 0.0258(14) -0.0018(12) -0.0073(11) -0.0088(11)
C7 0.0236(14) 0.0254(14) 0.0256(15) 0.0013(11) -0.0033(12) -0.0111(12)
C8 0.0241(13) 0.0262(14) 0.0223(14) -0.0008(11) -0.0057(11) -0.0110(12)
C9 0.0231(13) 0.0327(16) 0.0255(15) -0.0034(12) -0.0050(12) -0.0145(12)
C10 0.0223(13) 0.0303(15) 0.0204(13) 0.0032(11) -0.0051(11) -0.0136(12)
C11 0.0216(13) 0.0241(14) 0.0239(14) -0.0047(11) -0.0053(11) -0.0072(11)
C12 0.0204(12) 0.0220(13) 0.0234(14) -0.0028(11) -0.0042(11) -0.0069(11)
N1 0.0180(11) 0.0268(13) 0.0251(12) 0.0004(10) -0.0046(9) -0.0108(10)
O1 0.0229(10) 0.0343(11) 0.0205(10) -0.0073(8) -0.0011(8) -0.0117(9)
O2 0.0167(10) 0.0549(15) 0.0350(12) -0.0192(11) -0.0013(9) -0.0110(10)
O3 0.0252(10) 0.0393(13) 0.0274(11) -0.0071(9) -0.0070(9) -0.0107(10)
O4 0.0217(10) 0.0498(15) 0.0334(12) -0.0073(11) -0.0013(9) -0.0203(10)
O5 0.0249(11) 0.0291(11) 0.0340(12) 0.0084(9) -0.0062(9) -0.0123(9)
O6 0.0240(10) 0.0302(11) 0.0293(11) 0.0046(9) -0.0085(9) -0.0103(9)
O7 0.0241(10) 0.0317(12) 0.0347(12) 0.0066(10) -0.0048(9) -0.0130(9)
O8 0.0370(13) 0.0409(14) 0.0473(15) -0.0065(12) -0.0117(12) -0.0164(11)
O9 0.0486(16) 0.0401(15) 0.0572(18) -0.0140(13) -0.0080(14) 0.0007(13)
O10 0.065(2) 0.080(3) 0.063(2) -0.015(2) 0.0012(19) 0.015(2)
O11 0.0371(15) 0.079(2) 0.0419(16) 0.0010(15) -0.0005(13) -0.0056(15)
O12 0.115(4) 0.106(4) 0.097(4) 0.021(3) 0.002(3) 0.010(3)
Sm1 0.01429(7) 0.02658(9) 0.01936(8) -0.00151(5) -0.00300(5) -0.00844(6)

loop_
_atom_type_symbol
_atom_type_description
_atom_type_scat_dispersion_real
_atom_type_scat_dispersion_imag
_atom_type_scat_source
C C 0.0033 0.0016 'International Tables Vol C Tables 4.2.6.8 and 6.1.1.4'
H H 0.0000 0.0000 'International Tables Vol C Tables 4.2.6.8 and 6.1.1.4'
N N 0.0061 0.0033 'International Tables Vol C Tables 4.2.6.8 and 6.1.1.4'
O O 0.0106 0.0060 'International Tables Vol C Tables 4.2.6.8 and 6.1.1.4'
Sm Sm -0.1638 3.4418 'International Tables Vol C Tables 4.2.6.8 and 6.1.1.4'

loop_
_geom_angle_atom_site_label_1
_geom_angle_atom_site_label_2
_geom_angle_atom_site_label_3
_geom_angle
_geom_angle_site_symmetry_1
_geom_angle_site_symmetry_3
C2 C1 N1 120.7(3) . .
C2 C1 C6 117.8(3) . .
N1 C1 C6 121.5(3) . .
C3 C2 C1 121.0(3) . .
C3 C2 H2 119.5 . .
C1 C2 H2 119.5 . .
C4 C3 C2 120.1(3) . .
C4 C3 H3 120.0 . .
C2 C3 H3 120.0 . .
C5 C4 C3 120.0(3) . .
C5 C4 O5 125.0(3) . .
C3 C4 O5 115.1(3) . .
C4 C5 C6 120.2(3) . .
C4 C5 H5 119.9 . .
C6 C5 H5 119.9 . .
C5 C6 C1 120.9(3) . .
C5 C6 H6 119.6 . .
C1 C6 H6 119.6 . .
O5 C7 C8 109.3(2) . .
O5 C7 H7A 109.8 . .
C8 C7 H7A 109.8 . .
O5 C7 H7B 109.8 . .
C8 C7 H7B 109.8 . .
H7A C7 H7B 108.3 . .
O6 C8 O7 127.4(3) . .
O6 C8 C7 119.3(3) . .
O7 C8 C7 113.3(3) . .
N1 C9 C10 116.4(3) . .
N1 C9 H9A 108.2 . .
C10 C9 H9A 108.2 . .
N1 C9 H9B 108.2 . .
C10 C9 H9B 108.2 . .
H9A C9 H9B 107.3 . .
O3 C10 O4 124.0(3) . .
O3 C10 C9 121.7(3) . .
O4 C10 C9 114.3(3) . .
N1 C11 C12 112.9(3) . .
N1 C11 H11A 109.0 . .
C12 C11 H11A 109.0 . .
N1 C11 H11B 109.0 . .
C12 C11 H11B 109.0 . .
H11A C11 H11B 107.8 . .
O2 C12 O1 119.7(3) . .
O2 C12 C11 121.2(3) . .
O1 C12 C11 119.0(3) . .
O2 C12 Sm1 59.66(17) . .
O1 C12 Sm1 60.44(15) . .
C11 C12 Sm1 175.3(2) . .
C1 N1 C9 117.6(2) . .
C1 N1 C11 118.3(2) . .
C9 N1 C11 118.0(2) . .
C12 O1 Sm1 151.2(2) . 2_667
C12 O1 Sm1 94.22(17) . .
Sm1 O1 Sm1 109.39(8) 2_667 .
C12 O2 Sm1 95.29(19) . .
C10 O3 Sm1 135.5(2) . 2_667
C10 O4 Sm1 139.1(2) . 1_455
C4 O5 C7 117.1(2) . .
C8 O6 Sm1 137.99(19) . 2_676
C8 O7 Sm1 136.6(2) . 1_564
Sm1 O8 H81 113.8 . .
Sm1 O8 H82 115.7 . .
H81 O8 H82 110.5 . .
Sm1 O9 H91 126.3 . .
Sm1 O9 H92 116.6 . .
H91 O9 H92 111.5 . .
H101 O10 H102 115.1 . .
H111 O11 H112 110.2 . .
H122 O12 H121 109.8 . .
O13 O13 O13' 162(4) 2_655 .
O1 Sm1 O4 145.14(9) 2_667 1_655
O1 Sm1 O3 96.62(8) 2_667 2_667
O4 Sm1 O3 85.46(8) 1_655 2_667
O1 Sm1 O7 74.28(8) 2_667 1_546
O4 Sm1 O7 139.20(9) 1_655 1_546
O3 Sm1 O7 77.31(8) 2_667 1_546
O1 Sm1 O6 75.17(8) 2_667 2_676
O4 Sm1 O6 79.67(8) 1_655 2_676
O3 Sm1 O6 136.79(8) 2_667 2_676
O7 Sm1 O6 136.37(7) 1_546 2_676
O1 Sm1 O8 75.51(8) 2_667 .
O4 Sm1 O8 73.18(9) 1_655 .
O3 Sm1 O8 67.71(9) 2_667 .
O7 Sm1 O8 130.00(9) 1_546 .
O6 Sm1 O8 69.18(8) 2_676 .
O1 Sm1 O9 143.67(9) 2_667 .
O4 Sm1 O9 69.69(10) 1_655 .
O3 Sm1 O9 70.81(10) 2_667 .
O7 Sm1 O9 69.76(10) 1_546 .
O6 Sm1 O9 137.13(10) 2_676 .
O8 Sm1 O9 125.44(10) . .
O1 Sm1 O2 119.67(7) 2_667 .
O4 Sm1 O2 74.57(8) 1_655 .
O3 Sm1 O2 139.83(8) 2_667 .
O7 Sm1 O2 95.42(9) 1_546 .
O6 Sm1 O2 73.85(9) 2_676 .
O8 Sm1 O2 134.27(9) . .
O9 Sm1 O2 69.65(10) . .
O1 Sm1 O1 70.61(8) 2_667 .
O4 Sm1 O1 121.62(8) 1_655 .
O3 Sm1 O1 148.71(7) 2_667 .
O7 Sm1 O1 71.78(8) 1_546 .
O6 Sm1 O1 69.10(8) 2_676 .
O8 Sm1 O1 131.35(8) . .
O9 Sm1 O1 102.19(9) . .
O2 Sm1 O1 50.29(7) . .
O1 Sm1 C12 94.95(8) 2_667 .
O4 Sm1 C12 97.50(8) 1_655 .
O3 Sm1 C12 154.95(8) 2_667 .
O7 Sm1 C12 84.59(8) 1_546 .
O6 Sm1 C12 67.85(8) 2_676 .
O8 Sm1 C12 137.00(8) . .
O9 Sm1 C12 86.81(10) . .
O2 Sm1 C12 25.05(7) . .
O1 Sm1 C12 25.34(7) . .
O1 Sm1 Sm1 37.04(5) 2_667 2_667
O4 Sm1 Sm1 144.67(6) 1_655 2_667
O3 Sm1 Sm1 127.83(6) 2_667 2_667
O7 Sm1 Sm1 69.00(6) 1_546 2_667
O6 Sm1 Sm1 67.80(6) 2_676 2_667
O8 Sm1 Sm1 105.98(7) . 2_667
O9 Sm1 Sm1 127.38(8) . 2_667
O2 Sm1 Sm1 83.23(6) . 2_667
O1 Sm1 Sm1 33.57(5) . 2_667
C12 Sm1 Sm1 58.23(6) . 2_667

loop_
_geom_bond_atom_site_label_1
_geom_bond_atom_site_label_2
_geom_bond_distance
_geom_bond_site_symmetry_2
C1 C2 1.399(4) .
C1 N1 1.400(4) .
C1 C6 1.406(4) .
C2 C3 1.391(4) .
C2 H2 0.9300 .
C3 C4 1.391(4) .
C3 H3 0.9300 .
C4 C5 1.376(4) .
C4 O5 1.395(4) .
C5 C6 1.395(4) .
C5 H5 0.9300 .
C6 H6 0.9300 .
C7 O5 1.422(3) .
C7 C8 1.518(4) .
C7 H7A 0.9700 .
C7 H7B 0.9700 .
C8 O6 1.247(4) .
C8 O7 1.266(4) .
C9 N1 1.447(3) .
C9 C10 1.522(4) .
C9 H9A 0.9700 .
C9 H9B 0.9700 .
C10 O3 1.258(4) .
C10 O4 1.259(4) .
C11 N1 1.453(4) .
C11 C12 1.518(4) .
C11 H11A 0.9700 .
C11 H11B 0.9700 .
C12 O2 1.256(3) .
C12 O1 1.268(4) .
C12 Sm1 2.954(3) .
O1 Sm1 2.365(2) 2_667
O1 Sm1 2.576(2) .
O2 Sm1 2.560(2) .
O3 Sm1 2.414(2) 2_667
O4 Sm1 2.401(2) 1_455
O6 Sm1 2.448(2) 2_676
O7 Sm1 2.425(2) 1_564
O8 Sm1 2.526(3) .
O8 H81 0.8400 .
O8 H82 0.8461 .
O9 Sm1 2.544(3) .
O9 H91 0.8474 .
O9 H92 0.8465 .
O10 H101 0.8475 .
O10 H102 0.8468 .
O11 H111 0.8448 .
O11 H112 0.8462 .
O12 H122 0.8441 .
O12 H121 0.8382 .
O13 O13 1.23(4) 2_655
O13 O13' 1.57(2) .
Sm1 O1 2.365(2) 2_667
Sm1 O4 2.401(2) 1_655
Sm1 O3 2.414(2) 2_667
Sm1 O7 2.425(2) 1_546
Sm1 O6 2.448(2) 2_676
Sm1 Sm1 4.0339(10) 2_667

loop_
_geom_hbond_atom_site_label_D
_geom_hbond_atom_site_label_H
_geom_hbond_atom_site_label_A
_geom_hbond_distance_DH
_geom_hbond_distance_HA
_geom_hbond_distance_DA
_geom_hbond_angle_DHA
_geom_hbond_site_symmetry_A
O12 H121 O13' 0.84 2.01 2.772(11) 151.4 2_566
O12 H122 O10 0.84 1.92 2.637(7) 142.2 2_676
O11 H112 O4 0.85 2.12 2.847(4) 144.2 2_566
O11 H111 O6 0.84 2.39 3.097(4) 141.4 1_545
O11 H111 O5 0.84 2.18 2.925(4) 146.3 1_545
O10 H102 O11 0.85 1.89 2.731(5) 169.1 2_666
O10 H101 O2 0.85 2.06 2.786(4) 143.9 2_766
O9 H92 O12 0.85 2.06 2.865(6) 157.8 2_667
O9 H91 O10 0.85 2.56 3.314(5) 148.8 2_766
O9 H91 O12 0.85 2.52 3.207(8) 138.8 1_645
O8 H82 O13 0.85 2.49 3.27(3) 152.6 1_566
O8 H82 O13' 0.85 2.21 2.822(9) 128.8 2_666
O8 H82 O13 0.85 2.14 2.96(3) 162.9 2_666
O8 H81 O3 0.84 2.23 2.968(4) 146.0 1_655
